data_9014001
loop_
_publ_author_name
'Collomb, A.'
'Wolfers, P.'
'Obradors, X.'

_publ_section_title
;
 Neutron diffraction studies of some hexagonal ferrites:
 BaFe12O19, BaMg2-W and CaCo2-W
 Note: T = 470 C, neutron, refined with Rietveld
;
_journal_name_full 'Journal of Magnetism and Magnetic Materials'
_journal_page_first 57
_journal_page_last 67
_journal_paper_doi 10.1016/0304-8853(86)90734-1
_journal_volume 62
_journal_year 1986
_chemical_compound_source Synthetic
_chemical_formula_sum 'Ba Fe12 O19'
_chemical_name_mineral Barioferrite
_space_group_IT_number 194
_symmetry_space_group_name_Hall '-P 6c 2c'
_symmetry_space_group_name_H-M 'P 63/m m c'
_cell_angle_alpha 90
_cell_angle_beta 90
_cell_angle_gamma 120
_cell_length_a 5.9291
_cell_length_b 5.9281
_cell_length_c 23.407
_cell_formula_units_Z 2
_cell_volume 712.493
_database_code_amcsd 0013058
_diffrn_ambient_temperature 743.15
_exptl_crystal_density_diffrn 5.181
_cod_database_code 9014001

loop_
_space_group_symop_operation_xyz
x,y,z
-x,-x+y,1/2+z
x,x-y,1/2-z
-x+y,-x,1/2-z
x-y,x,1/2+z
-y,-x,z
y,x,-z
y,-x+y,-z
-y,x-y,z
x-y,-y,1/2+z
-x+y,y,1/2-z
x,y,1/2-z
-x,-y,1/2+z
x,x-y,z
-x,-x+y,-z
x-y,x,-z
-x+y,-x,z
y,x,1/2+z
-y,-x,1/2-z
-y,x-y,1/2-z
y,-x+y,1/2+z
-x+y,y,z
x-y,-y,-z
-x,-y,-z

loop_
_atom_site_label
_atom_site_fract_x
_atom_site_fract_y
_atom_site_fract_z
_atom_site_occupancy
_atom_site_U_iso_or_equiv
Ba 0.66667 0.33333 0.25000 1.00000 0.01267
Fe1 0.00000 0.00000 0.00000 1.00000 0.01646
Fe2 0.00000 0.00000 0.26100 0.50000 0.00253
Fe3 0.33333 0.66667 0.02700 1.00000 0.01267
Fe4 0.33333 0.66667 0.19080 1.00000 0.00507
Fe5 0.16710 0.33420 -0.10800 1.00000 0.01520
O1 0.00000 0.00000 0.14920 1.00000 0.00633
O2 0.33333 0.66667 -0.05470 1.00000 0.01013
O3 0.18100 0.36200 0.25000 1.00000 0.00887
O4 0.15590 0.31180 0.05170 1.00000 0.00887
O5 0.50130 1.00260 0.14910 1.00000 0.01267

loop_
_cod_related_entry_id
_cod_related_entry_database
_cod_related_entry_code
1 AMCSD 0013058
